data_7033458
loop_
_publ_author_name
'Catalano, Jaclyn'
'Murphy, Anna'
'Yao, Yao'
'Yap, Glenn P. A.'
'Zumbulyadis, Nicholas'
'Centeno, Silvia A.'
'Dybowski, Cecil'

_publ_section_title
;
 Coordination geometry of lead carboxylates - spectroscopic and
 crystallographic evidence.
;
_journal_issue 5
_journal_name_full 'Dalton transactions (Cambridge, England : 2003)'
_journal_page_first 2340
_journal_page_last 2347
_journal_paper_doi 10.1039/c4dt03075c
_journal_volume 44
_journal_year 2015
_chemical_formula_sum 'C18 H34 O4 Pb'
_chemical_formula_weight 521.64
_chemical_name_systematic
; 
 ? 
;
_space_group_crystal_system monoclinic
_space_group_IT_number 13
_space_group_name_Hall '-P 2yc'
_space_group_name_H-M_alt 'P 1 2/c 1'
_symmetry_space_group_name_Hall '-P 2yc'
_symmetry_space_group_name_H-M 'P 1 2/c 1'
_atom_sites_solution_hydrogens geom
_audit_creation_method SHELXL-2014
_audit_update_record
;
2014-09-08 deposited with the CCDC.
2014-12-15 downloaded from the CCDC.
;
_cell_angle_alpha 90
_cell_angle_beta 90.368(2)
_cell_angle_gamma 90
_cell_formula_units_Z 4
_cell_length_a 54.872(6)
_cell_length_b 4.9603(5)
_cell_length_c 7.1628(7)
_cell_measurement_reflns_used 3708
_cell_measurement_temperature 200(2)
_cell_measurement_theta_max 22.52
_cell_measurement_theta_min 2.23
_cell_volume 1949.5(3)
_computing_cell_refinement 'Bruker SAINT'
_computing_data_collection 'Bruker APEX2'
_computing_data_reduction 'Bruker SAINT'
_computing_molecular_graphics 'Bruker SHELXTL'
_computing_publication_material 'Bruker SHELXTL'
_computing_structure_refinement 'SHELXL-2014 (Sheldrick, 2014)'
_computing_structure_solution 'SHELXS-97 (Sheldrick 2008)'
_diffrn_ambient_temperature 200(2)
_diffrn_detector_area_resol_mean 8.33
_diffrn_measured_fraction_theta_full 0.998
_diffrn_measured_fraction_theta_max 0.996
_diffrn_measurement_device_type 'Bruker AXS APEX diffractometer'
_diffrn_measurement_method '\f and \w scans'
_diffrn_radiation_type MoK\a
_diffrn_radiation_wavelength 0.71073
_diffrn_reflns_av_R_equivalents 0.0903
_diffrn_reflns_av_unetI/netI 0.0705
_diffrn_reflns_Laue_measured_fraction_full 0.998
_diffrn_reflns_Laue_measured_fraction_max 0.996
_diffrn_reflns_limit_h_max 71
_diffrn_reflns_limit_h_min -71
_diffrn_reflns_limit_k_max 6
_diffrn_reflns_limit_k_min -6
_diffrn_reflns_limit_l_max 9
_diffrn_reflns_limit_l_min -9
_diffrn_reflns_number 25918
_diffrn_reflns_point_group_measured_fraction_full 0.998
_diffrn_reflns_point_group_measured_fraction_max 0.996
_diffrn_reflns_theta_full 25.242
_diffrn_reflns_theta_max 27.444
_diffrn_reflns_theta_min 1.113
_exptl_absorpt_coefficient_mu 8.670
_exptl_absorpt_correction_T_max 0.7456
_exptl_absorpt_correction_T_min 0.4056
_exptl_absorpt_correction_type multi-scan
_exptl_absorpt_process_details 'APEX2 (Bruker, 2007)'
_exptl_crystal_colour colourless
_exptl_crystal_density_diffrn 1.777
_exptl_crystal_description plate
_exptl_crystal_F_000 1024
_exptl_crystal_size_max 0.251
_exptl_crystal_size_mid 0.197
_exptl_crystal_size_min 0.050
_refine_diff_density_max 4.344
_refine_diff_density_min -9.570
_refine_diff_density_rms 0.286
_refine_ls_extinction_method none
_refine_ls_goodness_of_fit_ref 1.311
_refine_ls_hydrogen_treatment constr
_refine_ls_matrix_type full
_refine_ls_number_parameters 198
_refine_ls_number_reflns 4459
_refine_ls_number_restraints 261
_refine_ls_restrained_S_all 1.276
_refine_ls_R_factor_all 0.0939
_refine_ls_R_factor_gt 0.0839
_refine_ls_shift/su_max 0.000
_refine_ls_shift/su_mean 0.000
_refine_ls_structure_factor_coef Fsqd
_refine_ls_weighting_details 'w=1/[\s^2^(Fo^2^)+69.3239P] where P=(Fo^2^+2Fc^2^)/3'
_refine_ls_weighting_scheme calc
_refine_ls_wR_factor_gt 0.1648
_refine_ls_wR_factor_ref 0.1681
_reflns_Friedel_coverage 0.000
_reflns_number_gt 3837
_reflns_number_total 4459
_reflns_threshold_expression 'I > 2\s(I)'
_cod_data_source_file c4dt03075c2.cif
_cod_data_source_block cdyb001
_cod_depositor_comments 'Adding full bibliography for 7033458.cif.'
_cod_database_code 7033458
_shelx_space_group_comment
; 
The symmetry employed for this shelxl refinement is uniquely defined 
by the following loop, which should always be used as a source of 
symmetry information in preference to the above space-group names. 
They are only intended as comments. 
;
_shelx_estimated_absorpt_t_min 0.220
_shelx_estimated_absorpt_t_max 0.671
_shelxl_version_number 2014-3

loop_
_space_group_symop_operation_xyz
'x, y, z'
'-x, y, -z+1/2'
'-x, -y, -z'
'x, -y, z-1/2'

loop_
_atom_site_label
_atom_site_type_symbol
_atom_site_fract_x
_atom_site_fract_y
_atom_site_fract_z
_atom_site_U_iso_or_equiv
_atom_site_adp_type
_atom_site_occupancy
_atom_site_site_symmetry_order
_atom_site_calc_flag
_atom_site_refinement_flags_posn
_atom_site_refinement_flags_adp
Pb1 Pb 0.24763(2) 0.27160(9) 0.96741(7) 0.01878(16) Uani 1 1 d . U
O1 O 0.23156(18) 0.119(2) 0.6327(15) 0.0319(16) Uani 1 1 d D U
O2 O 0.2112(2) 0.487(2) 0.6962(15) 0.0333(17) Uani 1 1 d D U
O3 O 0.28569(19) 0.044(2) 0.9160(15) 0.0319(16) Uani 1 1 d D U
O4 O 0.26839(18) -0.317(2) 0.7906(15) 0.0333(17) Uani 1 1 d D U
C1 C 0.2120(2) 0.256(2) 0.6252(18) 0.020(2) Uani 1 1 d D U
C2 C 0.1900(2) 0.142(3) 0.5283(18) 0.019(2) Uani 1 1 d . U
H2A H 0.1882 -0.0493 0.5652 0.023 Uiso 1 1 calc R U
H2B H 0.1928 0.1469 0.3918 0.023 Uiso 1 1 calc R U
C3 C 0.1664(2) 0.292(3) 0.5721(18) 0.021(3) Uani 1 1 d . U
H3A H 0.1682 0.4841 0.5362 0.025 Uiso 1 1 calc R U
H3B H 0.1635 0.2857 0.7084 0.025 Uiso 1 1 calc R U
C4 C 0.1440(2) 0.173(3) 0.4694(19) 0.024(3) Uani 1 1 d . U
H4A H 0.1463 0.1955 0.3332 0.028 Uiso 1 1 calc R U
H4B H 0.1431 -0.0222 0.4960 0.028 Uiso 1 1 calc R U
C5 C 0.1201(2) 0.306(3) 0.526(2) 0.025(3) Uani 1 1 d . U
H5A H 0.1181 0.2883 0.6629 0.030 Uiso 1 1 calc R U
H5B H 0.1209 0.5013 0.4969 0.030 Uiso 1 1 calc R U
C6 C 0.0978(3) 0.187(3) 0.430(2) 0.026(3) Uani 1 1 d . U
H6A H 0.0992 0.2168 0.2933 0.031 Uiso 1 1 calc R U
H6B H 0.0976 -0.0099 0.4514 0.031 Uiso 1 1 calc R U
C7 C 0.0740(3) 0.306(3) 0.496(2) 0.031(3) Uani 1 1 d . U
H7A H 0.0742 0.5028 0.4725 0.037 Uiso 1 1 calc R U
H7B H 0.0728 0.2786 0.6323 0.037 Uiso 1 1 calc R U
C8 C 0.0514(3) 0.185(3) 0.401(2) 0.034(3) Uani 1 1 d . U
H8A H 0.0522 0.2205 0.2655 0.041 Uiso 1 1 calc R U
H8B H 0.0515 -0.0124 0.4197 0.041 Uiso 1 1 calc R U
C9 C 0.0277(3) 0.297(4) 0.475(3) 0.052(5) Uani 1 1 d . U
H9A H 0.0269 0.2681 0.6103 0.078 Uiso 1 1 calc R U
H9B H 0.0140 0.2049 0.4143 0.078 Uiso 1 1 calc R U
H9C H 0.0268 0.4907 0.4486 0.078 Uiso 1 1 calc R U
C10 C 0.2868(2) -0.182(2) 0.8395(17) 0.019(2) Uani 1 1 d D U
C11 C 0.3110(2) -0.312(3) 0.8017(17) 0.019(2) Uani 1 1 d . U
H11A H 0.3139 -0.3074 0.6655 0.023 Uiso 1 1 calc R U
H11B H 0.3100 -0.5035 0.8395 0.023 Uiso 1 1 calc R U
C12 C 0.3329(2) -0.184(3) 0.9001(18) 0.021(3) Uani 1 1 d . U
H12A H 0.3313 -0.2082 1.0367 0.025 Uiso 1 1 calc R U
H12B H 0.3331 0.0117 0.8738 0.025 Uiso 1 1 calc R U
C13 C 0.3571(2) -0.310(3) 0.8359(19) 0.023(3) Uani 1 1 d . U
H13A H 0.3568 -0.5062 0.8621 0.028 Uiso 1 1 calc R U
H13B H 0.3586 -0.2870 0.6992 0.028 Uiso 1 1 calc R U
C14 C 0.3795(2) -0.188(3) 0.9306(19) 0.023(3) Uani 1 1 d . U
H14A H 0.3785 -0.2178 1.0670 0.027 Uiso 1 1 calc R U
H14B H 0.3797 0.0091 0.9084 0.027 Uiso 1 1 calc R U
C15 C 0.4032(2) -0.310(3) 0.858(2) 0.026(3) Uani 1 1 d . U
H15A H 0.4029 -0.5071 0.8812 0.031 Uiso 1 1 calc R U
H15B H 0.4040 -0.2825 0.7214 0.031 Uiso 1 1 calc R U
C16 C 0.4260(3) -0.193(3) 0.947(2) 0.029(3) Uani 1 1 d . U
H16A H 0.4254 -0.2218 1.0837 0.035 Uiso 1 1 calc R U
H16B H 0.4263 0.0044 0.9247 0.035 Uiso 1 1 calc R U
C17 C 0.4495(3) -0.316(3) 0.872(2) 0.034(3) Uani 1 1 d . U
H17A H 0.4501 -0.2856 0.7353 0.041 Uiso 1 1 calc R U
H17B H 0.4491 -0.5132 0.8930 0.041 Uiso 1 1 calc R U
C18 C 0.4728(3) -0.203(4) 0.960(3) 0.048(5) Uani 1 1 d . U
H18A H 0.4734 -0.0072 0.9406 0.072 Uiso 1 1 calc R U
H18B H 0.4870 -0.2870 0.9026 0.072 Uiso 1 1 calc R U
H18C H 0.4728 -0.2408 1.0946 0.072 Uiso 1 1 calc R U

loop_
_atom_site_aniso_label
_atom_site_aniso_U_11
_atom_site_aniso_U_22
_atom_site_aniso_U_33
_atom_site_aniso_U_23
_atom_site_aniso_U_13
_atom_site_aniso_U_12
Pb1 0.0170(3) 0.0198(2) 0.0195(3) 0.0014(2) -0.00108(17) 0.0000(2)
O1 0.027(3) 0.029(3) 0.040(4) -0.009(3) -0.004(3) 0.003(2)
O2 0.032(4) 0.029(3) 0.038(4) -0.001(3) -0.010(3) -0.002(3)
O3 0.027(3) 0.029(3) 0.040(4) -0.009(3) -0.004(3) 0.003(2)
O4 0.032(4) 0.029(3) 0.038(4) -0.001(3) -0.010(3) -0.002(3)
C1 0.020(4) 0.019(4) 0.020(5) 0.003(4) 0.000(4) -0.005(3)
C2 0.020(4) 0.021(5) 0.015(6) 0.001(4) 0.000(4) -0.001(4)
C3 0.019(5) 0.024(6) 0.019(6) -0.002(5) -0.001(4) 0.000(4)
C4 0.023(5) 0.025(6) 0.022(6) 0.001(5) -0.003(4) 0.001(4)
C5 0.023(5) 0.025(6) 0.028(7) -0.002(5) -0.001(4) 0.001(4)
C6 0.022(5) 0.028(6) 0.029(7) 0.001(5) 0.000(4) -0.001(4)
C7 0.024(5) 0.029(7) 0.039(8) 0.002(6) 0.003(5) 0.001(4)
C8 0.021(5) 0.039(8) 0.044(8) 0.000(6) 0.003(5) 0.000(5)
C9 0.028(7) 0.064(12) 0.064(12) -0.001(10) 0.008(7) 0.006(7)
C10 0.020(4) 0.023(4) 0.015(6) 0.001(4) -0.002(4) -0.001(3)
C11 0.023(4) 0.021(5) 0.013(6) 0.001(4) -0.003(4) 0.001(4)
C12 0.022(5) 0.023(6) 0.016(6) -0.001(5) -0.002(4) 0.002(4)
C13 0.021(5) 0.026(6) 0.021(6) -0.002(5) -0.001(4) 0.002(4)
C14 0.021(5) 0.026(6) 0.021(6) -0.006(5) -0.002(4) 0.003(4)
C15 0.020(5) 0.027(6) 0.031(7) -0.004(5) 0.003(4) 0.002(4)
C16 0.021(5) 0.032(7) 0.036(7) -0.003(6) 0.001(4) -0.001(4)
C17 0.020(5) 0.040(8) 0.043(8) -0.001(7) 0.005(5) 0.001(5)
C18 0.026(6) 0.057(11) 0.061(11) -0.003(9) -0.001(6) -0.005(6)

loop_
_atom_type_symbol
_atom_type_description
_atom_type_scat_dispersion_real
_atom_type_scat_dispersion_imag
_atom_type_scat_source
C C 0.0033 0.0016 'International Tables Vol C Tables 4.2.6.8 and 6.1.1.4'
H H 0.0000 0.0000 'International Tables Vol C Tables 4.2.6.8 and 6.1.1.4'
O O 0.0106 0.0060 'International Tables Vol C Tables 4.2.6.8 and 6.1.1.4'
Pb Pb -3.3944 10.1111 'International Tables Vol C Tables 4.2.6.8 and 6.1.1.4'

loop_
_geom_angle_atom_site_label_1
_geom_angle_atom_site_label_2
_geom_angle_atom_site_label_3
_geom_angle
_geom_angle_site_symmetry_1
_geom_angle_site_symmetry_3
O3 Pb1 O1 91.1(4) . 4_556
O3 Pb1 O4 78.5(3) . 4_556
O1 Pb1 O4 78.1(3) 4_556 4_556
O3 Pb1 O4 84.9(3) . 1_565
O1 Pb1 O4 175.8(3) 4_556 1_565
O4 Pb1 O4 99.9(3) 4_556 1_565
O3 Pb1 O1 90.7(3) . .
O1 Pb1 O1 95.3(2) 4_556 .
O4 Pb1 O1 167.0(3) 4_556 .
O4 Pb1 O1 86.0(3) 1_565 .
C1 O1 Pb1 135.5(8) . 4
C1 O1 Pb1 99.2(8) . .
Pb1 O1 Pb1 123.1(4) 4 .
C10 O3 Pb1 122.2(9) . .
C10 O4 Pb1 123.3(9) . 4
C10 O4 Pb1 128.4(9) . 1_545
Pb1 O4 Pb1 107.8(3) 4 1_545
O2 C1 O1 120.5(12) . .
O2 C1 C2 119.9(11) . .
O1 C1 C2 119.6(10) . .
C1 C2 C3 113.8(10) . .
C2 C3 C4 112.8(11) . .
C5 C4 C3 112.9(11) . .
C6 C5 C4 113.6(12) . .
C7 C6 C5 113.5(12) . .
C6 C7 C8 114.1(13) . .
C9 C8 C7 113.6(14) . .
O3 C10 O4 124.0(13) . .
O3 C10 C11 120.7(11) . .
O4 C10 C11 115.3(11) . .
C10 C11 C12 115.6(10) . .
C11 C12 C13 111.8(11) . .
C14 C13 C12 113.5(11) . .
C13 C14 C15 112.0(11) . .
C16 C15 C14 113.9(12) . .
C15 C16 C17 113.1(13) . .
C16 C17 C18 114.2(14) . .

loop_
_geom_bond_atom_site_label_1
_geom_bond_atom_site_label_2
_geom_bond_distance
_geom_bond_site_symmetry_2
Pb1 O3 2.403(10) .
Pb1 O1 2.437(10) 4_556
Pb1 O4 2.583(10) 4_556
Pb1 O4 2.661(10) 1_565
Pb1 O1 2.660(10) .
O1 C1 1.270(12) .
O1 Pb1 2.437(10) 4
O2 C1 1.257(12) .
O3 C10 1.249(12) .
O4 C10 1.262(12) .
O4 Pb1 2.583(10) 4
O4 Pb1 2.661(10) 1_545
C1 C2 1.499(17) .
C2 C3 1.533(18) .
C3 C4 1.542(18) .
C4 C5 1.529(19) .
C5 C6 1.522(19) .
C6 C7 1.51(2) .
C7 C8 1.53(2) .
C8 C9 1.51(2) .
C10 C11 1.502(18) .
C11 C12 1.526(18) .
C12 C13 1.543(18) .
C13 C14 1.525(18) .
C14 C15 1.529(18) .
C15 C16 1.519(19) .
C16 C17 1.53(2) .
C17 C18 1.53(2) .

loop_
_geom_torsion_atom_site_label_1
_geom_torsion_atom_site_label_2
_geom_torsion_atom_site_label_3
_geom_torsion_atom_site_label_4
_geom_torsion
_geom_torsion_site_symmetry_1
Pb1 O1 C1 O2 -162.2(10) 4
Pb1 O1 C1 O2 35.4(14) .
Pb1 O1 C1 C2 17(2) 4
Pb1 O1 C1 C2 -145.5(10) .
O2 C1 C2 C3 -15.7(18) .
O1 C1 C2 C3 165.2(12) .
C1 C2 C3 C4 179.4(11) .
C2 C3 C4 C5 174.8(11) .
C3 C4 C5 C6 -178.7(12) .
C4 C5 C6 C7 176.0(12) .
C5 C6 C7 C8 -179.3(13) .
C6 C7 C8 C9 177.4(14) .
Pb1 O3 C10 O4 -3.6(19) .
Pb1 O3 C10 C11 177.2(9) .
Pb1 O4 C10 O3 88.7(15) 4
Pb1 O4 C10 O3 -99.7(15) 1_545
Pb1 O4 C10 C11 -92.0(12) 4
Pb1 O4 C10 C11 79.6(14) 1_545
O3 C10 C11 C12 13.3(18) .
O4 C10 C11 C12 -166.1(12) .
C10 C11 C12 C13 -173.5(11) .
C11 C12 C13 C14 179.9(11) .
C12 C13 C14 C15 -177.8(12) .
C13 C14 C15 C16 179.4(12) .
C14 C15 C16 C17 -179.6(13) .
C15 C16 C17 C18 -179.5(14) .
